data_7005011
loop_
_publ_author_name
'Kokatam, Swarna-Latha'
'Chaudhuri, Phalguni'
'Weyherm\"uller, Thomas'
'Wieghardt, Karl'

_publ_section_title
;
 Molecular and electronic structure of square planar complexes
 [PdII(tbpy)(L N,O IP)]0, [PdII(tbpy)(LN,O ISQ)](PF6), and
 [PdII(tbpy)(L N,O IBQ)](PF6)(BF4).2CH2Cl2: an o-iminophenolato based
 ligand centered, three-membered redox series.
;
_journal_issue 3
_journal_name_full 'Dalton transactions (Cambridge, England : 2003)'
_journal_page_first 373
_journal_page_last 378
_journal_paper_doi 10.1039/b614745c
_journal_year 2007
_chemical_formula_sum 'C39 H48 F3 N3 O Pd'
_chemical_formula_weight 738.20
_chemical_name_systematic
;
?
;
_space_group_IT_number 14
_symmetry_cell_setting monoclinic
_symmetry_space_group_name_Hall '-P 2ybc'
_symmetry_space_group_name_H-M 'P 1 21/c 1'
_atom_sites_solution_hydrogens geom
_atom_sites_solution_primary direct
_atom_sites_solution_secondary difmap
_audit_creation_method SHELXL-97
_cell_angle_alpha 90.00
_cell_angle_beta 110.538(5)
_cell_angle_gamma 90.00
_cell_formula_units_Z 4
_cell_length_a 14.8500(4)
_cell_length_b 19.2194(6)
_cell_length_c 13.7915(4)
_cell_measurement_temperature 100(2)
_cell_volume 3686.0(2)
_computing_cell_refinement 'Nonius Collect Software'
_computing_data_collection 'Nonius Collect Software'
_computing_data_reduction 'Nonius Collect Software'
_computing_structure_refinement 'SHELXL-97 (Sheldrick, 1997)'
_computing_structure_solution 'SHELXS-97 (Sheldrick, 1990)'
_diffrn_ambient_temperature 100(2)
_diffrn_measured_fraction_theta_full 0.993
_diffrn_measured_fraction_theta_max 0.993
_diffrn_measurement_device_type 'Nonius Kappa-CCD'
_diffrn_measurement_method '650 images at 1.0 deg. stepwise rotation in omega and phi, 5 sec./frame'
_diffrn_radiation_monochromator graphite
_diffrn_radiation_source 'rotating anode'
_diffrn_radiation_type MoK\a
_diffrn_radiation_wavelength 0.71073
_diffrn_reflns_av_R_equivalents 0.0303
_diffrn_reflns_av_sigmaI/netI 0.0224
_diffrn_reflns_limit_h_max 21
_diffrn_reflns_limit_h_min -21
_diffrn_reflns_limit_k_max 27
_diffrn_reflns_limit_k_min -27
_diffrn_reflns_limit_l_max 19
_diffrn_reflns_limit_l_min -19
_diffrn_reflns_number 62403
_diffrn_reflns_theta_full 31.02
_diffrn_reflns_theta_max 31.02
_diffrn_reflns_theta_min 2.93
_exptl_absorpt_coefficient_mu 0.552
_exptl_absorpt_correction_type none
_exptl_crystal_colour 'dark green'
_exptl_crystal_density_diffrn 1.330
_exptl_crystal_density_method 'not measured'
_exptl_crystal_description 'opaque parallelepiped'
_exptl_crystal_F_000 1536
_exptl_crystal_size_max 0.42
_exptl_crystal_size_mid 0.40
_exptl_crystal_size_min 0.28
_refine_diff_density_max 0.729
_refine_diff_density_min -0.603
_refine_diff_density_rms 0.061
_refine_ls_extinction_method none
_refine_ls_goodness_of_fit_ref 1.075
_refine_ls_hydrogen_treatment constr
_refine_ls_matrix_type full
_refine_ls_number_parameters 452
_refine_ls_number_reflns 11678
_refine_ls_number_restraints 31
_refine_ls_restrained_S_all 1.075
_refine_ls_R_factor_all 0.0303
_refine_ls_R_factor_gt 0.0261
_refine_ls_shift/su_max 0.001
_refine_ls_shift/su_mean 0.000
_refine_ls_structure_factor_coef Fsqd
_refine_ls_weighting_details 'calc w=1/[\s^2^(Fo^2^)+(0.0203P)^2^+2.7647P] where P=(Fo^2^+2Fc^2^)/3'
_refine_ls_weighting_scheme calc
_refine_ls_wR_factor_gt 0.0603
_refine_ls_wR_factor_ref 0.0623
_reflns_number_gt 10737
_reflns_number_total 11678
_reflns_threshold_expression >2sigma(I)
_cod_data_source_file b614745c.txt
_cod_data_source_block 1
_cod_depositor_comments
;
The following automatic conversions were performed:
'_symmetry_cell_setting' value 'Monoclinic' changed to 'monoclinic'
according to '/home/saulius/struct/CIF-dictionaries/cif_core.dic'
dictionary named 'cif_core.dic' version 2.4.1 from 2010-06-29.

Automatic conversion script
Id: cif_fix_enum 1527 2010-12-29 10:47:43Z saulius 
;
_cod_original_cell_volume 3686.02(19)
_cod_original_sg_symbol_H-M P2(1)/c
_cod_database_code 7005011

loop_
_symmetry_equiv_pos_as_xyz
'x, y, z'
'-x, y+1/2, -z+1/2'
'-x, -y, -z'
'x, -y-1/2, z-1/2'

loop_
_atom_site_label
_atom_site_type_symbol
_atom_site_fract_x
_atom_site_fract_y
_atom_site_fract_z
_atom_site_U_iso_or_equiv
_atom_site_adp_type
_atom_site_occupancy
_atom_site_symmetry_multiplicity
_atom_site_calc_flag
_atom_site_refinement_flags
_atom_site_disorder_assembly
_atom_site_disorder_group
Pd1 Pd 0.021229(6) 0.356357(4) 0.117340(7) 0.01056(3) Uani 1 1 d . A .
O1 O 0.08483(6) 0.43053(5) 0.21613(7) 0.01449(17) Uani 1 1 d . . .
C1 C 0.16920(9) 0.41060(6) 0.28821(9) 0.0123(2) Uani 1 1 d . . .
C2 C 0.22590(9) 0.45438(6) 0.36767(9) 0.0123(2) Uani 1 1 d . . .
C3 C 0.31662(9) 0.42947(6) 0.43227(9) 0.0138(2) Uani 1 1 d . . .
H3 H 0.3572 0.4596 0.4838 0.017 Uiso 1 1 calc R . .
C4 C 0.34897(9) 0.36243(6) 0.42353(10) 0.0137(2) Uani 1 1 d . . .
C5 C 0.28817(9) 0.31821(6) 0.34829(10) 0.0138(2) Uani 1 1 d . . .
H5 H 0.3079 0.2718 0.3427 0.017 Uiso 1 1 calc R . .
C6 C 0.19889(9) 0.34136(6) 0.28136(9) 0.0126(2) Uani 1 1 d . . .
N7 N 0.13295(8) 0.30154(5) 0.20533(9) 0.0151(2) Uani 1 1 d . . .
C8 C 0.15623(9) 0.23211(6) 0.19289(10) 0.0135(2) Uani 1 1 d . . .
C9 C 0.20923(10) 0.21575(7) 0.12972(11) 0.0187(2) Uani 1 1 d . . .
H9 H 0.2325 0.2522 0.0984 0.022 Uiso 1 1 calc R . .
C10 C 0.22836(12) 0.14723(8) 0.11199(13) 0.0247(3) Uani 1 1 d . . .
H10 H 0.2634 0.1370 0.0678 0.030 Uiso 1 1 calc R . .
C11 C 0.19621(12) 0.09371(7) 0.15890(13) 0.0257(3) Uani 1 1 d . . .
H11 H 0.2097 0.0468 0.1471 0.031 Uiso 1 1 calc R . .
C12 C 0.14470(11) 0.10830(7) 0.22266(11) 0.0201(3) Uani 1 1 d . . .
H12 H 0.1234 0.0715 0.2552 0.024 Uiso 1 1 calc R . .
C13 C 0.12399(9) 0.17728(6) 0.23936(10) 0.0141(2) Uani 1 1 d . . .
C14 C 0.18955(9) 0.52693(6) 0.38227(10) 0.0146(2) Uani 1 1 d . . .
C15 C 0.09049(10) 0.52107(7) 0.39441(11) 0.0209(3) Uani 1 1 d . . .
H15A H 0.0448 0.4991 0.3326 0.031 Uiso 1 1 calc R . .
H15B H 0.0674 0.5676 0.4030 0.031 Uiso 1 1 calc R . .
H15C H 0.0963 0.4927 0.4554 0.031 Uiso 1 1 calc R . .
C16 C 0.18167(11) 0.57271(7) 0.28807(11) 0.0212(3) Uani 1 1 d . . .
H16A H 0.2455 0.5782 0.2830 0.032 Uiso 1 1 calc R . .
H16B H 0.1562 0.6185 0.2963 0.032 Uiso 1 1 calc R . .
H16C H 0.1383 0.5506 0.2249 0.032 Uiso 1 1 calc R . .
C17 C 0.25732(10) 0.56396(7) 0.47904(11) 0.0200(3) Uani 1 1 d . . .
H17A H 0.2647 0.5356 0.5404 0.030 Uiso 1 1 calc R . .
H17B H 0.2302 0.6093 0.4862 0.030 Uiso 1 1 calc R . .
H17C H 0.3203 0.5706 0.4722 0.030 Uiso 1 1 calc R . .
C18 C 0.44874(9) 0.33561(7) 0.49138(10) 0.0168(2) Uani 1 1 d . . .
C19 C 0.51032(10) 0.32544(9) 0.42307(12) 0.0246(3) Uani 1 1 d . . .
H19A H 0.4784 0.2925 0.3674 0.037 Uiso 1 1 calc R . .
H19B H 0.5736 0.3072 0.4653 0.037 Uiso 1 1 calc R . .
H19C H 0.5183 0.3702 0.3930 0.037 Uiso 1 1 calc R . .
C20 C 0.50112(10) 0.38621(8) 0.57927(11) 0.0237(3) Uani 1 1 d . . .
H20A H 0.5113 0.4306 0.5498 0.036 Uiso 1 1 calc R . .
H20B H 0.5634 0.3664 0.6214 0.036 Uiso 1 1 calc R . .
H20C H 0.4621 0.3939 0.6227 0.036 Uiso 1 1 calc R . .
C21 C 0.43979(11) 0.26573(8) 0.54163(13) 0.0266(3) Uani 1 1 d . . .
H21A H 0.4026 0.2723 0.5873 0.040 Uiso 1 1 calc R . .
H21B H 0.5041 0.2484 0.5821 0.040 Uiso 1 1 calc R . .
H21C H 0.4070 0.2320 0.4875 0.040 Uiso 1 1 calc R . .
C22 C 0.06463(10) 0.19255(7) 0.30495(11) 0.0185(2) Uani 1 1 d . . .
F23 F -0.01994(6) 0.22310(5) 0.25155(7) 0.02430(18) Uani 1 1 d . . .
F24 F 0.04111(7) 0.13425(5) 0.34559(7) 0.02691(19) Uani 1 1 d . . .
F25 F 0.10943(7) 0.23380(5) 0.38597(7) 0.0313(2) Uani 1 1 d . . .
N31 N -0.09018(8) 0.41780(5) 0.03904(8) 0.01292(19) Uani 1 1 d . A .
C32 C -0.09687(10) 0.48565(6) 0.05922(10) 0.0174(2) Uani 1 1 d . . .
H32 H -0.0425 0.5087 0.1064 0.021 Uiso 1 1 calc R . .
C33 C -0.18088(10) 0.52272(7) 0.01299(11) 0.0190(2) Uani 1 1 d . A .
H33 H -0.1825 0.5711 0.0267 0.023 Uiso 1 1 calc R . .
C34 C -0.26357(10) 0.48983(7) -0.05382(10) 0.0160(2) Uani 1 1 d D . .
C35 C -0.25396(9) 0.42022(6) -0.07635(9) 0.0141(2) Uani 1 1 d . A .
H35 H -0.3075 0.3958 -0.1227 0.017 Uiso 1 1 calc R . .
C36 C -0.16634(9) 0.38604(6) -0.03138(9) 0.0123(2) Uani 1 1 d . . .
C37 C -0.14660(9) 0.31395(6) -0.05476(9) 0.0116(2) Uani 1 1 d . A .
C38 C -0.20750(9) 0.27612(6) -0.13740(9) 0.0129(2) Uani 1 1 d . . .
H38 H -0.2675 0.2955 -0.1790 0.015 Uiso 1 1 calc R A .
C39 C -0.18189(9) 0.20971(6) -0.16047(9) 0.0125(2) Uani 1 1 d . A .
C40 C -0.09486(9) 0.18372(6) -0.09379(10) 0.0143(2) Uani 1 1 d . . .
H40 H -0.0750 0.1383 -0.1044 0.017 Uiso 1 1 calc R A .
C41 C -0.03675(9) 0.22363(6) -0.01181(10) 0.0144(2) Uani 1 1 d . A .
H41 H 0.0222 0.2043 0.0324 0.017 Uiso 1 1 calc R . .
N42 N -0.05997(7) 0.28823(5) 0.00790(8) 0.01183(18) Uani 1 1 d . . .
C43 C -0.35949(13) 0.52891(9) -0.09441(14) 0.0149(3) Uani 0.831(2) 1 d PD A 1
C44 C -0.44182(12) 0.48447(10) -0.16547(16) 0.0283(4) Uani 0.831(2) 1 d PD A 1
H44A H -0.4259 0.4690 -0.2252 0.042 Uiso 0.831(2) 1 calc PR A 1
H44B H -0.5010 0.5121 -0.1894 0.042 Uiso 0.831(2) 1 calc PR A 1
H44C H -0.4513 0.4438 -0.1272 0.042 Uiso 0.831(2) 1 calc PR A 1
C45 C -0.38674(14) 0.55389(10) -0.00243(15) 0.0264(4) Uani 0.831(2) 1 d PD A 1
H45A H -0.3945 0.5136 0.0375 0.040 Uiso 0.831(2) 1 calc PR A 1
H45B H -0.4473 0.5799 -0.0282 0.040 Uiso 0.831(2) 1 calc PR A 1
H45C H -0.3358 0.5841 0.0421 0.040 Uiso 0.831(2) 1 calc PR A 1
C46 C -0.34621(14) 0.59217(10) -0.15642(16) 0.0271(4) Uani 0.831(2) 1 d PD A 1
H46A H -0.2930 0.6209 -0.1124 0.041 Uiso 0.831(2) 1 calc PR A 1
H46B H -0.4055 0.6198 -0.1795 0.041 Uiso 0.831(2) 1 calc PR A 1
H46C H -0.3317 0.5762 -0.2168 0.041 Uiso 0.831(2) 1 calc PR A 1
C43X C -0.3510(6) 0.5354(4) -0.1090(6) 0.0149(3) Uani 0.169(2) 1 d PD A 2
C44X C -0.4018(6) 0.5125(4) -0.2207(6) 0.0283(4) Uani 0.169(2) 1 d PD A 2
H44D H -0.3587 0.5192 -0.2600 0.042 Uiso 0.169(2) 1 calc PR A 2
H44E H -0.4601 0.5404 -0.2519 0.042 Uiso 0.169(2) 1 calc PR A 2
H44F H -0.4192 0.4632 -0.2222 0.042 Uiso 0.169(2) 1 calc PR A 2
C45X C -0.4099(6) 0.5156(4) -0.0424(6) 0.0264(4) Uani 0.169(2) 1 d PD A 2
H45D H -0.4247 0.4657 -0.0502 0.040 Uiso 0.169(2) 1 calc PR A 2
H45E H -0.4700 0.5423 -0.0646 0.040 Uiso 0.169(2) 1 calc PR A 2
H45F H -0.3731 0.5259 0.0303 0.040 Uiso 0.169(2) 1 calc PR A 2
C46X C -0.3327(6) 0.6134(4) -0.1036(7) 0.0271(4) Uani 0.169(2) 1 d PD A 2
H46D H -0.3110 0.6286 -0.0313 0.041 Uiso 0.169(2) 1 calc PR A 2
H46E H -0.3923 0.6378 -0.1431 0.041 Uiso 0.169(2) 1 calc PR A 2
H46F H -0.2830 0.6241 -0.1331 0.041 Uiso 0.169(2) 1 calc PR A 2
C47 C -0.24630(9) 0.17078(6) -0.25659(10) 0.0145(2) Uani 1 1 d . . .
C48 C -0.25702(11) 0.21524(7) -0.35306(10) 0.0202(3) Uani 1 1 d . A .
H48A H -0.1936 0.2225 -0.3584 0.030 Uiso 1 1 calc R . .
H48B H -0.2854 0.2603 -0.3470 0.030 Uiso 1 1 calc R . .
H48C H -0.2989 0.1911 -0.4151 0.030 Uiso 1 1 calc R . .
C49 C -0.34584(10) 0.15886(7) -0.24799(11) 0.0198(3) Uani 1 1 d . A .
H49A H -0.3878 0.1351 -0.3103 0.030 Uiso 1 1 calc R . .
H49B H -0.3742 0.2038 -0.2411 0.030 Uiso 1 1 calc R . .
H49C H -0.3388 0.1301 -0.1871 0.030 Uiso 1 1 calc R . .
C50 C -0.20284(11) 0.10039(7) -0.26830(11) 0.0222(3) Uani 1 1 d . A .
H50A H -0.1957 0.0715 -0.2075 0.033 Uiso 1 1 calc R . .
H50B H -0.1397 0.1077 -0.2743 0.033 Uiso 1 1 calc R . .
H50C H -0.2454 0.0769 -0.3306 0.033 Uiso 1 1 calc R . .

loop_
_atom_site_aniso_label
_atom_site_aniso_U_11
_atom_site_aniso_U_22
_atom_site_aniso_U_33
_atom_site_aniso_U_23
_atom_site_aniso_U_13
_atom_site_aniso_U_12
Pd1 0.01037(4) 0.00928(4) 0.01017(4) -0.00093(3) 0.00129(3) 0.00045(3)
O1 0.0133(4) 0.0119(4) 0.0135(4) -0.0026(3) -0.0012(3) 0.0012(3)
C1 0.0107(5) 0.0129(5) 0.0122(5) -0.0003(4) 0.0027(4) -0.0006(4)
C2 0.0122(5) 0.0129(5) 0.0117(5) -0.0006(4) 0.0041(4) -0.0016(4)
C3 0.0127(5) 0.0153(5) 0.0124(5) -0.0010(4) 0.0032(4) -0.0027(4)
C4 0.0100(5) 0.0166(5) 0.0133(5) 0.0014(4) 0.0028(4) -0.0015(4)
C5 0.0118(5) 0.0128(5) 0.0156(5) 0.0005(4) 0.0033(4) 0.0002(4)
C6 0.0109(5) 0.0125(5) 0.0133(5) -0.0006(4) 0.0031(4) -0.0008(4)
N7 0.0126(5) 0.0109(4) 0.0165(5) -0.0025(4) -0.0016(4) 0.0022(4)
C8 0.0107(5) 0.0121(5) 0.0143(5) -0.0018(4) 0.0002(4) 0.0001(4)
C9 0.0188(6) 0.0176(6) 0.0211(6) -0.0006(5) 0.0087(5) -0.0013(5)
C10 0.0279(7) 0.0225(6) 0.0299(7) -0.0055(6) 0.0178(6) 0.0015(5)
C11 0.0323(8) 0.0146(6) 0.0336(8) -0.0052(5) 0.0157(7) 0.0028(5)
C12 0.0250(7) 0.0129(5) 0.0221(6) 0.0012(5) 0.0079(5) 0.0001(5)
C13 0.0138(5) 0.0146(5) 0.0124(5) -0.0007(4) 0.0026(4) 0.0014(4)
C14 0.0154(5) 0.0132(5) 0.0140(5) -0.0029(4) 0.0037(4) -0.0015(4)
C15 0.0165(6) 0.0235(6) 0.0232(7) -0.0076(5) 0.0075(5) -0.0001(5)
C16 0.0268(7) 0.0141(5) 0.0205(6) 0.0007(5) 0.0056(5) -0.0002(5)
C17 0.0198(6) 0.0188(6) 0.0194(6) -0.0072(5) 0.0044(5) -0.0027(5)
C18 0.0112(5) 0.0198(6) 0.0163(6) 0.0010(5) 0.0009(4) -0.0006(4)
C19 0.0128(6) 0.0346(8) 0.0251(7) -0.0026(6) 0.0048(5) 0.0021(5)
C20 0.0144(6) 0.0308(7) 0.0194(6) -0.0035(6) -0.0021(5) -0.0011(5)
C21 0.0181(6) 0.0257(7) 0.0280(7) 0.0098(6) -0.0017(6) 0.0008(5)
C22 0.0176(6) 0.0194(6) 0.0183(6) 0.0003(5) 0.0062(5) 0.0011(5)
F23 0.0191(4) 0.0248(4) 0.0316(5) 0.0061(4) 0.0121(4) 0.0063(3)
F24 0.0282(5) 0.0283(4) 0.0289(5) 0.0109(4) 0.0158(4) 0.0030(4)
F25 0.0331(5) 0.0429(6) 0.0219(4) -0.0141(4) 0.0146(4) -0.0088(4)
N31 0.0135(5) 0.0113(4) 0.0121(5) -0.0008(3) 0.0021(4) 0.0008(3)
C32 0.0174(6) 0.0116(5) 0.0186(6) -0.0030(4) 0.0005(5) -0.0003(4)
C33 0.0200(6) 0.0125(5) 0.0199(6) -0.0019(4) 0.0012(5) 0.0024(4)
C34 0.0170(6) 0.0144(5) 0.0140(5) 0.0003(4) 0.0023(5) 0.0041(4)
C35 0.0137(5) 0.0141(5) 0.0122(5) -0.0009(4) 0.0019(4) 0.0014(4)
C36 0.0143(5) 0.0119(5) 0.0100(5) -0.0006(4) 0.0034(4) 0.0005(4)
C37 0.0123(5) 0.0119(5) 0.0105(5) 0.0002(4) 0.0036(4) 0.0003(4)
C38 0.0132(5) 0.0128(5) 0.0114(5) -0.0006(4) 0.0029(4) -0.0001(4)
C39 0.0144(5) 0.0127(5) 0.0105(5) -0.0009(4) 0.0045(4) -0.0017(4)
C40 0.0164(5) 0.0121(5) 0.0131(5) -0.0015(4) 0.0036(4) 0.0006(4)
C41 0.0150(5) 0.0131(5) 0.0136(5) -0.0001(4) 0.0029(4) 0.0016(4)
N42 0.0128(4) 0.0112(4) 0.0104(4) -0.0006(3) 0.0028(4) -0.0004(3)
C43 0.0155(6) 0.0136(6) 0.0148(7) 0.0024(5) 0.0043(5) 0.0033(5)
C44 0.0148(7) 0.0247(8) 0.0361(10) -0.0069(7) -0.0027(7) 0.0052(6)
C45 0.0229(8) 0.0347(10) 0.0243(9) 0.0010(7) 0.0116(7) 0.0105(7)
C46 0.0224(8) 0.0258(9) 0.0323(10) 0.0152(8) 0.0087(8) 0.0074(7)
C43X 0.0155(6) 0.0136(6) 0.0148(7) 0.0024(5) 0.0043(5) 0.0033(5)
C44X 0.0148(7) 0.0247(8) 0.0361(10) -0.0069(7) -0.0027(7) 0.0052(6)
C45X 0.0229(8) 0.0347(10) 0.0243(9) 0.0010(7) 0.0116(7) 0.0105(7)
C46X 0.0224(8) 0.0258(9) 0.0323(10) 0.0152(8) 0.0087(8) 0.0074(7)
C47 0.0162(5) 0.0140(5) 0.0115(5) -0.0025(4) 0.0027(4) -0.0021(4)
C48 0.0261(7) 0.0209(6) 0.0122(6) -0.0011(5) 0.0048(5) -0.0031(5)
C49 0.0164(6) 0.0232(6) 0.0174(6) -0.0017(5) 0.0029(5) -0.0051(5)
C50 0.0254(7) 0.0164(6) 0.0206(6) -0.0074(5) 0.0027(5) 0.0000(5)

loop_
_atom_type_symbol
_atom_type_description
_atom_type_scat_dispersion_real
_atom_type_scat_dispersion_imag
_atom_type_scat_source
C C 0.0033 0.0016 'International Tables Vol C Tables 4.2.6.8 and 6.1.1.4'
H H 0.0000 0.0000 'International Tables Vol C Tables 4.2.6.8 and 6.1.1.4'
N N 0.0061 0.0033 'International Tables Vol C Tables 4.2.6.8 and 6.1.1.4'
O O 0.0106 0.0060 'International Tables Vol C Tables 4.2.6.8 and 6.1.1.4'
F F 0.0171 0.0103 'International Tables Vol C Tables 4.2.6.8 and 6.1.1.4'
Pd Pd -0.9988 1.0072 'International Tables Vol C Tables 4.2.6.8 and 6.1.1.4'

loop_
_geom_angle_atom_site_label_1
_geom_angle_atom_site_label_2
_geom_angle_atom_site_label_3
_geom_angle
_geom_angle_site_symmetry_1
_geom_angle_site_symmetry_3
_geom_angle_publ_flag
O1 Pd1 N7 82.29(4) . . ?
O1 Pd1 N31 92.92(4) . . ?
N7 Pd1 N31 174.81(4) . . ?
O1 Pd1 N42 172.37(4) . . ?
N7 Pd1 N42 105.21(4) . . ?
N31 Pd1 N42 79.53(4) . . ?
C1 O1 Pd1 113.52(7) . . ?
O1 C1 C2 123.43(11) . . ?
O1 C1 C6 116.55(10) . . ?
C2 C1 C6 120.01(11) . . ?
C1 C2 C3 117.86(11) . . ?
C1 C2 C14 120.34(11) . . ?
C3 C2 C14 121.80(11) . . ?
C4 C3 C2 122.66(11) . . ?
C3 C4 C5 118.23(11) . . ?
C3 C4 C18 122.99(11) . . ?
C5 C4 C18 118.77(11) . . ?
C6 C5 C4 120.86(11) . . ?
N7 C6 C5 125.36(11) . . ?
N7 C6 C1 114.55(11) . . ?
C5 C6 C1 120.09(11) . . ?
C6 N7 C8 118.56(10) . . ?
C6 N7 Pd1 112.77(8) . . ?
C8 N7 Pd1 128.31(8) . . ?
C9 C8 C13 118.20(11) . . ?
C9 C8 N7 120.39(12) . . ?
C13 C8 N7 121.35(11) . . ?
C10 C9 C8 121.18(13) . . ?
C11 C10 C9 119.80(13) . . ?
C12 C11 C10 120.31(13) . . ?
C11 C12 C13 120.01(13) . . ?
C12 C13 C8 120.48(12) . . ?
C12 C13 C22 119.72(12) . . ?
C8 C13 C22 119.78(11) . . ?
C2 C14 C17 112.45(11) . . ?
C2 C14 C16 109.57(10) . . ?
C17 C14 C16 107.53(11) . . ?
C2 C14 C15 109.93(10) . . ?
C17 C14 C15 107.38(11) . . ?
C16 C14 C15 109.91(11) . . ?
C20 C18 C4 112.41(11) . . ?
C20 C18 C19 108.57(11) . . ?
C4 C18 C19 108.84(11) . . ?
C20 C18 C21 107.29(12) . . ?
C4 C18 C21 110.48(11) . . ?
C19 C18 C21 109.19(12) . . ?
F25 C22 F23 107.02(11) . . ?
F25 C22 F24 105.61(11) . . ?
F23 C22 F24 105.11(11) . . ?
F25 C22 C13 113.23(11) . . ?
F23 C22 C13 112.88(11) . . ?
F24 C22 C13 112.36(11) . . ?
C32 N31 C36 118.89(11) . . ?
C32 N31 Pd1 124.41(9) . . ?
C36 N31 Pd1 116.39(8) . . ?
N31 C32 C33 121.64(12) . . ?
C32 C33 C34 120.78(12) . . ?
C35 C34 C33 116.46(12) . . ?
C35 C34 C43X 125.1(3) . . ?
C33 C34 C43X 117.7(3) . . ?
C35 C34 C43 122.99(13) . . ?
C33 C34 C43 120.48(12) . . ?
C43X C34 C43 11.2(3) . . ?
C34 C35 C36 120.42(11) . . ?
N31 C36 C35 121.50(11) . . ?
N31 C36 C37 113.65(10) . . ?
C35 C36 C37 124.85(11) . . ?
N42 C37 C38 121.89(11) . . ?
N42 C37 C36 114.63(10) . . ?
C38 C37 C36 123.36(11) . . ?
C37 C38 C39 120.93(11) . . ?
C40 C39 C38 116.17(11) . . ?
C40 C39 C47 123.43(11) . . ?
C38 C39 C47 120.36(11) . . ?
C41 C40 C39 120.56(11) . . ?
N42 C41 C40 123.08(11) . . ?
C41 N42 C37 117.29(10) . . ?
C41 N42 Pd1 128.03(9) . . ?
C37 N42 Pd1 114.61(8) . . ?
C44 C43 C34 113.06(14) . . ?
C44 C43 C45 108.67(15) . . ?
C34 C43 C45 109.37(14) . . ?
C44 C43 C46 108.32(16) . . ?
C34 C43 C46 107.85(13) . . ?
C45 C43 C46 109.52(16) . . ?
C46X C43X C45X 110.4(5) . . ?
C46X C43X C44X 110.5(5) . . ?
C45X C43X C44X 110.6(6) . . ?
C46X C43X C34 115.8(6) . . ?
C45X C43X C34 97.1(5) . . ?
C44X C43X C34 111.8(6) . . ?
C39 C47 C50 111.39(11) . . ?
C39 C47 C49 109.33(10) . . ?
C50 C47 C49 109.13(11) . . ?
C39 C47 C48 108.69(10) . . ?
C50 C47 C48 108.56(11) . . ?
C49 C47 C48 109.72(11) . . ?

loop_
_geom_bond_atom_site_label_1
_geom_bond_atom_site_label_2
_geom_bond_distance
_geom_bond_site_symmetry_2
_geom_bond_publ_flag
Pd1 O1 1.9692(9) . ?
Pd1 N7 1.9806(10) . ?
Pd1 N31 2.0109(10) . ?
Pd1 N42 2.0418(10) . ?
O1 C1 1.3531(14) . ?
C1 C2 1.4038(17) . ?
C1 C6 1.4154(16) . ?
C2 C3 1.4127(17) . ?
C2 C14 1.5338(17) . ?
C3 C4 1.3951(17) . ?
C4 C5 1.3989(17) . ?
C4 C18 1.5373(17) . ?
C5 C6 1.3961(17) . ?
C6 N7 1.3870(16) . ?
N7 C8 1.4039(15) . ?
C8 C9 1.3994(18) . ?
C8 C13 1.4021(17) . ?
C9 C10 1.3869(19) . ?
C10 C11 1.386(2) . ?
C11 C12 1.382(2) . ?
C12 C13 1.3982(17) . ?
C13 C22 1.4969(18) . ?
C14 C17 1.5356(18) . ?
C14 C16 1.5390(18) . ?
C14 C15 1.5419(19) . ?
C18 C20 1.5357(19) . ?
C18 C19 1.538(2) . ?
C18 C21 1.538(2) . ?
C22 F25 1.3409(16) . ?
C22 F23 1.3473(16) . ?
C22 F24 1.3525(16) . ?
N31 C32 1.3445(15) . ?
N31 C36 1.3506(15) . ?
C32 C33 1.3827(18) . ?
C33 C34 1.4009(18) . ?
C34 C35 1.3921(17) . ?
C34 C43X 1.528(8) . ?
C34 C43 1.532(2) . ?
C35 C36 1.3939(17) . ?
C36 C37 1.4751(16) . ?
C37 N42 1.3660(15) . ?
C37 C38 1.3865(16) . ?
C38 C39 1.3998(16) . ?
C39 C40 1.3898(17) . ?
C39 C47 1.5304(17) . ?
C40 C41 1.3881(17) . ?
C41 N42 1.3418(15) . ?
C43 C44 1.531(2) . ?
C43 C45 1.537(2) . ?
C43 C46 1.538(2) . ?
C43X C46X 1.521(6) . ?
C43X C45X 1.522(7) . ?
C43X C44X 1.524(7) . ?
C47 C50 1.5317(18) . ?
C47 C49 1.5410(19) . ?
C47 C48 1.5417(18) . ?
